data_2207776
loop_
_publ_author_name
'Bi-Jian Lan'
'Peng Guo'
'Zhen-Guang Zou'
'Yin-Xiang Lu'

_publ_section_title
;
 Methyl <i>N</i>'-cyano-<i>N</i>-(3-pyridylmethyl)imidothiocarbamate
;
_journal_coeditor_code GH6032
_journal_issue 1
_journal_name_full 'Acta Crystallographica Section E'
_journal_page_first o383
_journal_page_last o385
_journal_paper_doi 10.1107/S1600536805042601
_journal_volume 62
_journal_year 2006
_chemical_formula_iupac 'C9 H10 N4 S'
_chemical_formula_moiety 'C9 H10 N4 S'
_chemical_formula_sum 'C9 H10 N4 S'
_chemical_formula_weight 206.27
_chemical_melting_point 409
_chemical_name_systematic
;
Methyl N'-cyano-N-(3-pyridinylmethyl)imidothiocarbamate
;
_space_group_IT_number 14
_symmetry_cell_setting monoclinic
_symmetry_space_group_name_Hall '-P 2yn'
_symmetry_space_group_name_H-M 'P 1 21/n 1'
_atom_sites_solution_hydrogens geom
_atom_sites_solution_primary direct
_atom_sites_solution_secondary difmap
_audit_creation_method SHELXL97
_cell_angle_alpha 90.00
_cell_angle_beta 98.527(3)
_cell_angle_gamma 90.00
_cell_formula_units_Z 4
_cell_length_a 11.219(2)
_cell_length_b 7.6960(16)
_cell_length_c 11.957(3)
_cell_measurement_reflns_used 1019
_cell_measurement_temperature 273(2)
_cell_measurement_theta_max 20.70
_cell_measurement_theta_min 2.32
_cell_volume 1021.0(4)
_computing_cell_refinement 'SAINT (Bruker, 1999)'
_computing_data_collection 'SMART (Bruker, 1999)'
_computing_data_reduction SAINT
_computing_molecular_graphics 'ORTEP-3 (Farrugia, 1997)'
_computing_publication_material 'SHELXTL (Sheldrick, 1997b)'
_computing_structure_refinement 'SHELXL97 (Sheldrick, 1997a)'
_computing_structure_solution 'SHELXS97 (Sheldrick, 1997a)'
_diffrn_ambient_temperature 273(2)
_diffrn_measured_fraction_theta_full 0.999
_diffrn_measured_fraction_theta_max 0.999
_diffrn_measurement_device_type 'Bruker SMART CCD area-detector'
_diffrn_measurement_method '\f and \w'
_diffrn_radiation_monochromator graphite
_diffrn_radiation_source 'fine-focus sealed tube'
_diffrn_radiation_type MoK\a
_diffrn_radiation_wavelength 0.71073
_diffrn_reflns_av_R_equivalents 0.0220
_diffrn_reflns_av_sigmaI/netI 0.0591
_diffrn_reflns_limit_h_max 13
_diffrn_reflns_limit_h_min -13
_diffrn_reflns_limit_k_max 5
_diffrn_reflns_limit_k_min -9
_diffrn_reflns_limit_l_max 14
_diffrn_reflns_limit_l_min -14
_diffrn_reflns_number 4341
_diffrn_reflns_theta_full 25.00
_diffrn_reflns_theta_max 25.00
_diffrn_reflns_theta_min 2.32
_diffrn_standards_decay_% 2.35
_diffrn_standards_number 0
_exptl_absorpt_coefficient_mu 0.282
_exptl_absorpt_correction_T_max 0.9778
_exptl_absorpt_correction_T_min 0.9723
_exptl_absorpt_correction_type multi-scan
_exptl_absorpt_process_details '(SADABS; Sheldrick, 1997b)'
_exptl_crystal_colour colorless
_exptl_crystal_density_diffrn 1.342
_exptl_crystal_density_method 'not measured'
_exptl_crystal_description Parallelepiped
_exptl_crystal_F_000 432
_exptl_crystal_size_max 0.10
_exptl_crystal_size_mid 0.10
_exptl_crystal_size_min 0.08
_refine_diff_density_max 0.148
_refine_diff_density_min -0.197
_refine_ls_extinction_method none
_refine_ls_goodness_of_fit_ref 1.049
_refine_ls_hydrogen_treatment constr
_refine_ls_matrix_type full
_refine_ls_number_parameters 127
_refine_ls_number_reflns 1793
_refine_ls_number_restraints 0
_refine_ls_restrained_S_all 1.049
_refine_ls_R_factor_all 0.0547
_refine_ls_R_factor_gt 0.0335
_refine_ls_shift/su_max 0.001
_refine_ls_shift/su_mean 0.000
_refine_ls_structure_factor_coef Fsqd
_refine_ls_weighting_details 'calc w=1/[\s^2^(Fo^2^)+0.2478P] where P=(Fo^2^+2Fc^2^)/3'
_refine_ls_weighting_scheme calc
_refine_ls_wR_factor_gt 0.0871
_refine_ls_wR_factor_ref 0.1007
_reflns_number_gt 1296
_reflns_number_total 1793
_reflns_threshold_expression I>2\s(I)
_cod_data_source_file gh6032.cif
_cod_data_source_block I
_cod_depositor_comments
;
The following automatic conversions were performed:
'_symmetry_cell_setting' value 'Monoclinic' changed to 'monoclinic'
according to '/home/saulius/struct/CIF-dictionaries/cif_core.dic'
dictionary named 'cif_core.dic' version 2.4.1 from 2010-06-29.

Automatic conversion script
Id: cif_fix_enum 1527 2010-12-29 10:47:43Z saulius 

The following automatic conversions were performed:

'_symmetry_cell_setting' value 'Monoclinic' changed to 'monoclinic'
according to /home/saulius/struct/CIF-dictionaries/cif_core.dic
dictionary named 'cif_core.dic' version 2.4.1 from 2010-06-29.

Automatic conversion script
Id: cif_fix_values 1715 2011-07-08 13:25:40Z adriana 
;
_cod_original_sg_symbol_H-M 'P 21/n'
_cod_database_code 2207776
_cod_database_fobs_code 2207776

loop_
_symmetry_equiv_pos_as_xyz
'x, y, z'
'-x+1/2, y+1/2, -z+1/2'
'-x, -y, -z'
'x-1/2, -y-1/2, z-1/2'

loop_
_atom_site_label
_atom_site_fract_x
_atom_site_fract_y
_atom_site_fract_z
_atom_site_U_iso_or_equiv
_atom_site_adp_type
_atom_site_calc_flag
_atom_site_refinement_flags
_atom_site_occupancy
_atom_site_type_symbol
S1 1.06402(5) 0.25321(8) 0.49645(5) 0.0621(2) Uani d . 1 S
C1 1.1045(2) 0.3244(4) 0.6390(2) 0.0735(7) Uani d . 1 C
H1A 1.1906 0.3340 0.6561 0.110 Uiso calc R 1 H
H1B 1.0762 0.2418 0.6892 0.110 Uiso calc R 1 H
H1C 1.0685 0.4356 0.6483 0.110 Uiso calc R 1 H
C2 0.9157(2) 0.1357(3) 0.29804(19) 0.0618(6) Uani d . 1 C
C3 0.90709(17) 0.2406(2) 0.47505(17) 0.0483(5) Uani d . 1 C
C4 0.71085(17) 0.2680(3) 0.53856(18) 0.0554(5) Uani d . 1 C
H4A 0.6783 0.2935 0.4606 0.067 Uiso calc R 1 H
H4B 0.6780 0.3521 0.5862 0.067 Uiso calc R 1 H
C5 0.67237(15) 0.0887(3) 0.56775(16) 0.0488(5) Uani d . 1 C
C6 0.65260(17) -0.0436(3) 0.48986(17) 0.0565(6) Uani d . 1 C
H6A 0.6620 -0.0240 0.4149 0.068 Uiso calc R 1 H
C7 0.61883(19) -0.2054(3) 0.5234(2) 0.0615(6) Uani d . 1 C
H7A 0.6049 -0.2959 0.4715 0.074 Uiso calc R 1 H
C8 0.60624(19) -0.2306(3) 0.6339(2) 0.0661(6) Uani d . 1 C
H8A 0.5846 -0.3405 0.6562 0.079 Uiso calc R 1 H
C9 0.65569(18) 0.0507(3) 0.67704(18) 0.0594(6) Uani d . 1 C
H9A 0.6677 0.1395 0.7303 0.071 Uiso calc R 1 H
N1 0.9609(2) 0.0882(3) 0.22380(18) 0.0895(7) Uani d . 1 N
N2 0.85113(15) 0.1871(2) 0.37640(14) 0.0560(5) Uani d . 1 N
N3 0.84227(14) 0.2855(2) 0.55370(14) 0.0522(4) Uani d . 1 N
H3A 0.8786 0.3267 0.6165 0.063 Uiso calc R 1 H
N4 0.62347(16) -0.1048(3) 0.71152(15) 0.0678(5) Uani d . 1 N

loop_
_atom_site_aniso_label
_atom_site_aniso_U_11
_atom_site_aniso_U_22
_atom_site_aniso_U_33
_atom_site_aniso_U_12
_atom_site_aniso_U_13
_atom_site_aniso_U_23
S1 0.0445(3) 0.0725(4) 0.0699(4) 0.0002(3) 0.0105(2) 0.0086(3)
C1 0.0567(13) 0.0844(17) 0.0756(15) -0.0073(13) -0.0031(11) 0.0107(14)
C2 0.0704(14) 0.0593(14) 0.0555(13) 0.0057(12) 0.0093(11) 0.0110(11)
C3 0.0442(11) 0.0463(11) 0.0550(12) 0.0027(9) 0.0093(9) 0.0112(10)
C4 0.0449(11) 0.0617(14) 0.0610(13) 0.0072(10) 0.0126(9) 0.0047(11)
C5 0.0337(9) 0.0610(13) 0.0522(11) 0.0051(9) 0.0078(8) 0.0011(11)
C6 0.0432(11) 0.0737(15) 0.0533(12) 0.0015(10) 0.0099(9) -0.0017(11)
C7 0.0464(12) 0.0682(15) 0.0702(15) -0.0023(11) 0.0098(10) -0.0118(12)
C8 0.0538(13) 0.0678(15) 0.0759(16) -0.0051(11) 0.0067(11) 0.0092(14)
C9 0.0537(12) 0.0700(15) 0.0543(12) -0.0048(11) 0.0072(10) -0.0043(11)
N1 0.1114(18) 0.0966(17) 0.0661(13) 0.0194(14) 0.0316(13) 0.0048(13)
N2 0.0523(10) 0.0646(11) 0.0514(10) 0.0025(9) 0.0084(8) 0.0039(9)
N3 0.0458(9) 0.0590(11) 0.0523(10) -0.0015(8) 0.0090(8) -0.0003(8)
N4 0.0644(12) 0.0793(14) 0.0589(11) -0.0097(10) 0.0065(9) 0.0070(11)

loop_
_atom_type_symbol
_atom_type_description
_atom_type_scat_dispersion_real
_atom_type_scat_dispersion_imag
_atom_type_scat_source
C C 0.0033 0.0016 'International Tables Vol C Tables 4.2.6.8 and 6.1.1.4'
H H 0.0000 0.0000 'International Tables Vol C Tables 4.2.6.8 and 6.1.1.4'
N N 0.0061 0.0033 'International Tables Vol C Tables 4.2.6.8 and 6.1.1.4'
S S 0.1246 0.1234 'International Tables Vol C Tables 4.2.6.8 and 6.1.1.4'

loop_
_geom_angle_atom_site_label_1
_geom_angle_atom_site_label_2
_geom_angle_atom_site_label_3
_geom_angle
_geom_angle_publ_flag
C3 S1 C1 105.41(10) y
S1 C1 H1A 109.5 ?
S1 C1 H1B 109.5 ?
H1A C1 H1B 109.5 ?
S1 C1 H1C 109.5 ?
H1A C1 H1C 109.5 ?
H1B C1 H1C 109.5 ?
N1 C2 N2 173.3(3) y
N3 C3 N2 118.74(18) y
N3 C3 S1 122.21(16) ?
N2 C3 S1 119.04(15) ?
N3 C4 C5 111.99(16) y
N3 C4 H4A 109.2 ?
C5 C4 H4A 109.2 ?
N3 C4 H4B 109.2 ?
C5 C4 H4B 109.2 ?
H4A C4 H4B 107.9 ?
C6 C5 C9 117.0(2) ?
C6 C5 C4 123.07(18) ?
C9 C5 C4 119.95(19) ?
C5 C6 C7 119.7(2) ?
C5 C6 H6A 120.1 ?
C7 C6 H6A 120.1 ?
C8 C7 C6 118.8(2) ?
C8 C7 H7A 120.6 ?
C6 C7 H7A 120.6 ?
N4 C8 C7 123.1(2) ?
N4 C8 H8A 118.5 ?
C7 C8 H8A 118.5 ?
N4 C9 C5 124.4(2) ?
N4 C9 H9A 117.8 ?
C5 C9 H9A 117.8 ?
C3 N2 C2 119.19(18) y
C3 N3 C4 122.67(17) y
C3 N3 H3A 118.7 ?
C4 N3 H3A 118.7 ?
C9 N4 C8 117.0(2) ?

loop_
_geom_bond_atom_site_label_1
_geom_bond_atom_site_label_2
_geom_bond_distance
_geom_bond_publ_flag
S1 C3 1.744(2) ?
S1 C1 1.783(2) ?
C1 H1A 0.9600 ?
C1 H1B 0.9600 ?
C1 H1C 0.9600 ?
C2 N1 1.146(3) y
C2 N2 1.327(3) y
C3 N3 1.317(3) y
C3 N2 1.317(3) y
C4 N3 1.465(2) y
C4 C5 1.502(3) ?
C4 H4A 0.9700 ?
C4 H4B 0.9700 ?
C5 C6 1.376(3) ?
C5 C9 1.379(3) ?
C6 C7 1.378(3) ?
C6 H6A 0.9300 ?
C7 C8 1.363(3) ?
C7 H7A 0.9300 ?
C8 N4 1.335(3) y
C8 H8A 0.9300 ?
C9 N4 1.333(3) ?
C9 H9A 0.9300 ?
N3 H3A 0.8600 ?

loop_
_geom_hbond_atom_site_label_D
_geom_hbond_atom_site_label_H
_geom_hbond_atom_site_label_A
_geom_hbond_site_symmetry_A
_geom_hbond_distance_DH
_geom_hbond_distance_HA
_geom_hbond_distance_DA
_geom_hbond_angle_DHA
C1 H1B N1 3_756 0.96 2.80 3.697(4) 156
N3 H3A N4 2_656 0.86 2.13 2.902(3) 150
C6 H6A N2 . 0.93 2.77 3.294(3) 117
C7 H7A N1 2_645 0.93 2.51 3.358(3) 152
C8 H8A N1 4_556 0.93 2.56 3.451(3) 161

loop_
_cod_related_entry_id
_cod_related_entry_database
_cod_related_entry_code
1 ChemSpider 2008531
